data_7049992
loop_
_publ_author_name
'Chiu, Cheng-Chang'
'Lee, Gene-Hsiang'
'Lin, Tien-Sung'
'Peng, Shie-Ming'

_publ_section_title
;
 Ligand Effects on the Structure, Mixed-valence Sites and Magnetic
 Properties of Novel Pentanickel String Complexes
;
_journal_name_full 'Dalton Transactions'
_journal_paper_doi 10.1039/C9DT01363F
_journal_year 2019
_chemical_formula_sum 'C112 H92 Cl16 F12 N20 Ni5 O8 P2 S4'
_chemical_formula_weight 3124.98
_space_group_crystal_system triclinic
_space_group_IT_number 2
_space_group_name_Hall '-P 1'
_space_group_name_H-M_alt 'P -1'
_symmetry_space_group_name_Hall '-P 1'
_symmetry_space_group_name_H-M 'P -1'
_atom_sites_solution_hydrogens geom
_audit_creation_method SHELXL-2014/7
_audit_update_record
;
2018-06-15 deposited with the CCDC.    2019-05-08 downloaded from the CCDC.
;
_cell_angle_alpha 86.3807(10)
_cell_angle_beta 88.3058(10)
_cell_angle_gamma 71.2244(11)
_cell_formula_units_Z 2
_cell_length_a 14.6531(5)
_cell_length_b 18.6083(6)
_cell_length_c 23.8981(6)
_cell_measurement_reflns_used 9391
_cell_measurement_temperature 150(2)
_cell_measurement_theta_max 27.50
_cell_measurement_theta_min 2.51
_cell_volume 6156.9(3)
_computing_cell_refinement 'Bruker SAINT'
_computing_data_collection 'Bruker APEX3'
_computing_data_reduction 'Bruker SAINT'
_computing_molecular_graphics 'Bruker SHELXTL'
_computing_publication_material 'Bruker SHELXTL'
_computing_structure_refinement 'SHELXL-2014/7 (Sheldrick, 2014)'
_computing_structure_solution 'SHELXS-97 (Sheldrick 2008)'
_diffrn_ambient_temperature 150(2)
_diffrn_measured_fraction_theta_full 0.999
_diffrn_measured_fraction_theta_max 0.998
_diffrn_measurement_device_type 'Bruker D8 VENTURE'
_diffrn_measurement_method '\f and \w scans'
_diffrn_radiation_type MoK\a
_diffrn_radiation_wavelength 0.71073
_diffrn_reflns_av_R_equivalents 0.0190
_diffrn_reflns_av_unetI/netI 0.0277
_diffrn_reflns_Laue_measured_fraction_full 0.999
_diffrn_reflns_Laue_measured_fraction_max 0.998
_diffrn_reflns_limit_h_max 19
_diffrn_reflns_limit_h_min -19
_diffrn_reflns_limit_k_max 24
_diffrn_reflns_limit_k_min -24
_diffrn_reflns_limit_l_max 29
_diffrn_reflns_limit_l_min -31
_diffrn_reflns_number 53806
_diffrn_reflns_point_group_measured_fraction_full 0.999
_diffrn_reflns_point_group_measured_fraction_max 0.998
_diffrn_reflns_theta_full 25.242
_diffrn_reflns_theta_max 27.496
_diffrn_reflns_theta_min 2.263
_exptl_absorpt_coefficient_mu 1.275
_exptl_absorpt_correction_T_max 0.7456
_exptl_absorpt_correction_T_min 0.7049
_exptl_absorpt_correction_type multi-scan
_exptl_absorpt_process_details 'SADABS (Bruker, 2016)'
_exptl_crystal_colour red
_exptl_crystal_density_diffrn 1.686
_exptl_crystal_description block
_exptl_crystal_F_000 3164
_exptl_crystal_size_max 0.178
_exptl_crystal_size_mid 0.124
_exptl_crystal_size_min 0.088
_refine_diff_density_max 2.114
_refine_diff_density_min -1.429
_refine_diff_density_rms 0.103
_refine_ls_extinction_method none
_refine_ls_goodness_of_fit_ref 1.017
_refine_ls_hydrogen_treatment constr
_refine_ls_matrix_type full
_refine_ls_number_parameters 1637
_refine_ls_number_reflns 28199
_refine_ls_number_restraints 78
_refine_ls_restrained_S_all 1.060
_refine_ls_R_factor_all 0.0682
_refine_ls_R_factor_gt 0.0535
_refine_ls_shift/su_max 0.001
_refine_ls_shift/su_mean 0.000
_refine_ls_structure_factor_coef Fsqd
_refine_ls_weighting_details 'w=1/[\s^2^(Fo^2^)+(0.0581P)^2^+22.7223P] where P=(Fo^2^+2Fc^2^)/3'
_refine_ls_weighting_scheme calc
_refine_ls_wR_factor_gt 0.1314
_refine_ls_wR_factor_ref 0.1440
_reflns_Friedel_coverage 0.000
_reflns_number_gt 22770
_reflns_number_total 28199
_reflns_threshold_expression 'I > 2\s(I)'
_cod_data_source_file c9dt01363f2.cif
_cod_data_source_block ic18283
_cod_database_code 7049992
_shelx_shelxl_version_number 2014/7
_shelx_space_group_comment
; 
The symmetry employed for this shelxl refinement is uniquely defined 
by the following loop, which should always be used as a source of 
symmetry information in preference to the above space-group names. 
They are only intended as comments. 
;
_shelx_estimated_absorpt_t_min 0.805
_shelx_estimated_absorpt_t_max 0.896

loop_
_space_group_symop_operation_xyz
'x, y, z'
'-x, -y, -z'

loop_
_atom_site_label
_atom_site_type_symbol
_atom_site_fract_x
_atom_site_fract_y
_atom_site_fract_z
_atom_site_U_iso_or_equiv
_atom_site_adp_type
_atom_site_occupancy
_atom_site_site_symmetry_order
_atom_site_calc_flag
_atom_site_refinement_flags_posn
_atom_site_refinement_flags_adp
_atom_site_refinement_flags_occupancy
_atom_site_disorder_assembly
_atom_site_disorder_group
Ni1 Ni 0.30251(3) -0.12475(2) 0.28066(2) 0.01473(9) Uani 1 1 d . . . . .
Ni2 Ni 0.20607(3) 0.00405(2) 0.27177(2) 0.01297(8) Uani 1 1 d . . . . .
Ni3 Ni 0.11227(3) 0.13051(2) 0.26361(2) 0.01223(8) Uani 1 1 d . . . . .
Ni4 Ni 0.01930(3) 0.25684(2) 0.25531(2) 0.01324(8) Uani 1 1 d . . . . .
Ni5 Ni -0.07378(3) 0.38502(2) 0.24582(2) 0.01466(9) Uani 1 1 d . . . . .
S1 S -0.28611(6) 0.41507(5) 0.24713(3) 0.02004(16) Uani 1 1 d . . . . .
S2 S 0.03572(6) 0.49703(4) 0.23219(3) 0.01914(16) Uani 1 1 d . . . . .
S3 S 0.49215(6) -0.15976(5) 0.33557(4) 0.02021(16) Uani 1 1 d . . . . .
S4 S 0.21823(6) -0.23768(4) 0.24006(4) 0.02026(16) Uani 1 1 d . . . . .
O1 O -0.26013(19) 0.48025(13) 0.22671(11) 0.0267(5) Uani 1 1 d . . . . .
O2 O -0.35241(19) 0.42445(15) 0.29384(11) 0.0304(6) Uani 1 1 d . . . . .
O3 O 0.0688(2) 0.52343(14) 0.18004(10) 0.0267(5) Uani 1 1 d . . . . .
O4 O -0.06390(18) 0.53165(13) 0.24746(11) 0.0242(5) Uani 1 1 d . . . . .
O5 O 0.48265(17) -0.22292(14) 0.30702(11) 0.0261(5) Uani 1 1 d . . . . .
O6 O 0.49807(18) -0.16748(15) 0.39579(11) 0.0284(6) Uani 1 1 d . . . . .
O7 O 0.29753(18) -0.27212(13) 0.27750(11) 0.0260(5) Uani 1 1 d . . . . .
O8 O 0.23053(19) -0.25907(14) 0.18279(11) 0.0282(6) Uani 1 1 d . . . . .
N1 N 0.24555(19) -0.13025(15) 0.35346(11) 0.0157(5) Uani 1 1 d . . . . .
N2 N 0.13252(19) -0.01014(14) 0.33523(11) 0.0152(5) Uani 1 1 d . . . . .
N3 N 0.02079(18) 0.10815(14) 0.31440(11) 0.0146(5) Uani 1 1 d . . . . .
N4 N -0.08546(19) 0.22945(15) 0.29066(11) 0.0159(5) Uani 1 1 d . . . . .
N5 N -0.1826(2) 0.34982(15) 0.26143(11) 0.0183(5) Uani 1 1 d . . . . .
N6 N 0.35400(19) -0.11122(15) 0.20747(11) 0.0174(5) Uani 1 1 d . . . . .
N7 N 0.27897(19) 0.01975(15) 0.20809(11) 0.0168(5) Uani 1 1 d . . . . .
N8 N 0.20810(19) 0.14963(15) 0.21369(11) 0.0151(5) Uani 1 1 d . . . . .
N9 N 0.12988(19) 0.27952(15) 0.22192(11) 0.0151(5) Uani 1 1 d . . . . .
N10 N 0.0464(2) 0.40653(15) 0.23354(11) 0.0173(5) Uani 1 1 d . . . . .
N11 N -0.06341(19) 0.38830(14) 0.32469(11) 0.0155(5) Uani 1 1 d . . . . .
N12 N 0.05921(19) 0.27221(15) 0.32667(11) 0.0160(5) Uani 1 1 d . . . . .
N13 N 0.17813(18) 0.15532(14) 0.32390(10) 0.0141(5) Uani 1 1 d . . . . .
N14 N 0.29112(19) 0.03347(15) 0.31977(11) 0.0154(5) Uani 1 1 d . . . . .
N15 N 0.39667(19) -0.08903(15) 0.31464(11) 0.0179(5) Uani 1 1 d . . . . .
N16 N -0.0775(2) 0.37143(15) 0.16757(11) 0.0175(5) Uani 1 1 d . . . . .
N17 N -0.0221(2) 0.24042(15) 0.18455(11) 0.0165(5) Uani 1 1 d . . . . .
N18 N 0.04252(19) 0.11051(15) 0.20300(11) 0.0148(5) Uani 1 1 d . . . . .
N19 N 0.11778(19) -0.01932(15) 0.22266(11) 0.0153(5) Uani 1 1 d . . . . .
N20 N 0.1989(2) -0.14630(15) 0.24459(11) 0.0179(5) Uani 1 1 d . . . . .
C1 C 0.2867(2) -0.19243(18) 0.38761(13) 0.0180(6) Uani 1 1 d . . . . .
H1 H 0.3370 -0.2331 0.3727 0.022 Uiso 1 1 calc R U . . .
C2 C 0.2596(2) -0.19998(18) 0.44292(13) 0.0175(6) Uani 1 1 d . . . . .
C3 C 0.1882(2) -0.13709(19) 0.46384(13) 0.0196(6) Uani 1 1 d . . . . .
H3 H 0.1686 -0.1386 0.5020 0.023 Uiso 1 1 calc R U . . .
C4 C 0.1462(2) -0.07346(18) 0.42975(13) 0.0190(6) Uani 1 1 d . . . . .
H4 H 0.0991 -0.0308 0.4447 0.023 Uiso 1 1 calc R U . . .
C5 C 0.1727(2) -0.07125(17) 0.37295(13) 0.0155(6) Uani 1 1 d . . . . .
C6 C 0.0417(2) 0.03854(17) 0.34193(13) 0.0158(6) Uani 1 1 d . . . . .
C7 C -0.0323(2) 0.01754(18) 0.37192(14) 0.0193(6) Uani 1 1 d . . . . .
H7 H -0.0188 -0.0323 0.3889 0.023 Uiso 1 1 calc R U . . .
C8 C -0.1218(2) 0.06855(19) 0.37617(14) 0.0217(7) Uani 1 1 d . . . . .
H8 H -0.1707 0.0547 0.3967 0.026 Uiso 1 1 calc R U . . .
C9 C -0.1429(2) 0.14242(19) 0.35012(14) 0.0192(6) Uani 1 1 d . . . . .
C10 C -0.0694(2) 0.16004(17) 0.31876(13) 0.0158(6) Uani 1 1 d . . . . .
C11 C -0.2339(2) 0.1989(2) 0.35221(15) 0.0242(7) Uani 1 1 d . . . . .
H11 H -0.2846 0.1892 0.3738 0.029 Uiso 1 1 calc R U . . .
C12 C -0.2495(2) 0.2670(2) 0.32353(15) 0.0233(7) Uani 1 1 d . . . . .
H12 H -0.3113 0.3045 0.3248 0.028 Uiso 1 1 calc R U . . .
C13 C -0.1743(2) 0.28246(17) 0.29171(13) 0.0164(6) Uani 1 1 d . . . . .
C14 C 0.3052(2) -0.27053(18) 0.47781(13) 0.0198(6) Uani 1 1 d . . . . .
C15 C 0.4008(3) -0.3138(2) 0.46860(15) 0.0244(7) Uani 1 1 d . . . . .
H15 H 0.4379 -0.2972 0.4405 0.029 Uiso 1 1 calc R U . . .
C16 C 0.4424(3) -0.3812(2) 0.50024(17) 0.0315(8) Uani 1 1 d . . . . .
H16 H 0.5074 -0.4109 0.4932 0.038 Uiso 1 1 calc R U . . .
C17 C 0.3895(3) -0.4050(2) 0.54186(17) 0.0335(9) Uani 1 1 d . . . . .
H17 H 0.4180 -0.4510 0.5635 0.040 Uiso 1 1 calc R U . . .
C18 C 0.2956(3) -0.3621(2) 0.55193(16) 0.0301(8) Uani 1 1 d . . . . .
H18 H 0.2597 -0.3783 0.5809 0.036 Uiso 1 1 calc R U . . .
C19 C 0.2525(3) -0.2950(2) 0.51997(14) 0.0244(7) Uani 1 1 d . . . . .
H19 H 0.1872 -0.2659 0.5269 0.029 Uiso 1 1 calc R U . . .
C20 C -0.3332(3) 0.3816(2) 0.19105(15) 0.0246(7) Uani 1 1 d . . . . .
C21 C -0.3250(3) 0.4100(3) 0.13722(17) 0.0362(9) Uani 1 1 d . . . . .
H21 H -0.2947 0.4479 0.1305 0.043 Uiso 1 1 calc R U . . .
C22 C -0.3608(4) 0.3831(3) 0.09314(19) 0.0477(12) Uani 1 1 d . . . . .
H22 H -0.3561 0.4036 0.0561 0.057 Uiso 1 1 calc R U . . .
C23 C -0.4031(4) 0.3270(3) 0.1018(2) 0.0552(14) Uani 1 1 d . . . . .
C24 C -0.4102(5) 0.2992(4) 0.1557(3) 0.078(2) Uani 1 1 d . . . . .
H24 H -0.4389 0.2603 0.1623 0.093 Uiso 1 1 calc R U . . .
C25 C -0.3765(4) 0.3263(3) 0.2007(2) 0.0589(16) Uani 1 1 d . . . . .
H25 H -0.3831 0.3070 0.2378 0.071 Uiso 1 1 calc R U . . .
C26 C -0.4438(5) 0.2979(4) 0.0541(3) 0.081(2) Uani 1 1 d . U . . .
H26A H -0.4328 0.3235 0.0187 0.121 Uiso 1 1 calc R U . . .
H26B H -0.4120 0.2430 0.0525 0.121 Uiso 1 1 calc R U . . .
H26C H -0.5132 0.3082 0.0601 0.121 Uiso 1 1 calc R U . . .
C27 C 0.4061(2) -0.17469(19) 0.18234(14) 0.0206(7) Uani 1 1 d . . . . .
H27 H 0.4195 -0.2221 0.2032 0.025 Uiso 1 1 calc R U . . .
C28 C 0.4410(2) -0.1747(2) 0.12797(14) 0.0219(7) Uani 1 1 d . . . . .
C29 C 0.4171(3) -0.1040(2) 0.09804(15) 0.0251(7) Uani 1 1 d . . . . .
H29 H 0.4384 -0.1010 0.0603 0.030 Uiso 1 1 calc R U . . .
C30 C 0.3629(3) -0.03901(19) 0.12292(14) 0.0218(7) Uani 1 1 d . . . . .
H30 H 0.3452 0.0085 0.1020 0.026 Uiso 1 1 calc R U . . .
C31 C 0.3335(2) -0.04264(18) 0.17942(13) 0.0175(6) Uani 1 1 d . . . . .
C32 C 0.2837(2) 0.09069(18) 0.19579(13) 0.0169(6) Uani 1 1 d . . . . .
C33 C 0.3657(2) 0.10457(19) 0.16989(14) 0.0212(7) Uani 1 1 d . . . . .
H33 H 0.4184 0.0634 0.1577 0.025 Uiso 1 1 calc R U . . .
C34 C 0.3684(3) 0.1764(2) 0.16280(15) 0.0231(7) Uani 1 1 d . . . . .
H34 H 0.4236 0.1854 0.1461 0.028 Uiso 1 1 calc R U . . .
C35 C 0.2900(2) 0.23818(19) 0.17991(13) 0.0197(6) Uani 1 1 d . . . . .
C36 C 0.2095(2) 0.22259(18) 0.20487(13) 0.0163(6) Uani 1 1 d . . . . .
C37 C 0.2888(3) 0.31403(19) 0.17646(14) 0.0222(7) Uani 1 1 d . . . . .
H37 H 0.3426 0.3262 0.1607 0.027 Uiso 1 1 calc R U . . .
C38 C 0.2119(3) 0.36998(19) 0.19530(14) 0.0214(7) Uani 1 1 d . . . . .
H38 H 0.2132 0.4208 0.1942 0.026 Uiso 1 1 calc R U . . .
C39 C 0.1296(2) 0.35298(17) 0.21668(13) 0.0171(6) Uani 1 1 d . . . . .
C40 C 0.4988(3) -0.2468(2) 0.10324(15) 0.0259(7) Uani 1 1 d . . . . .
C41 C 0.5715(3) -0.2475(3) 0.06439(17) 0.0351(9) Uani 1 1 d . . . . .
H41 H 0.5836 -0.2016 0.0529 0.042 Uiso 1 1 calc R U . . .
C42 C 0.6265(3) -0.3156(3) 0.04241(19) 0.0460(12) Uani 1 1 d . . . . .
H42 H 0.6761 -0.3160 0.0158 0.055 Uiso 1 1 calc R U . . .
C43 C 0.6097(3) -0.3825(3) 0.0590(2) 0.0463(12) Uani 1 1 d . . . . .
H43 H 0.6476 -0.4288 0.0437 0.056 Uiso 1 1 calc R U . . .
C44 C 0.5386(4) -0.3826(3) 0.0973(2) 0.0473(12) Uani 1 1 d . . . . .
H44 H 0.5277 -0.4290 0.1089 0.057 Uiso 1 1 calc R U . . .
C45 C 0.4821(3) -0.3148(2) 0.11927(18) 0.0354(9) Uani 1 1 d . . . . .
H45 H 0.4319 -0.3149 0.1453 0.042 Uiso 1 1 calc R U . . .
C46 C 0.1084(2) 0.50859(18) 0.28618(14) 0.0200(6) Uani 1 1 d . . . . .
C47 C 0.0875(3) 0.4901(2) 0.34124(16) 0.0320(8) Uani 1 1 d . . . . .
H47 H 0.0388 0.4673 0.3491 0.038 Uiso 1 1 calc R U . . .
C48 C 0.1376(3) 0.5051(3) 0.38449(17) 0.0407(10) Uani 1 1 d . . . . .
H48 H 0.1243 0.4911 0.4220 0.049 Uiso 1 1 calc R U . . .
C49 C 0.2073(3) 0.5402(3) 0.37418(17) 0.0355(9) Uani 1 1 d . . . . .
C50 C 0.2283(3) 0.5572(2) 0.31899(17) 0.0290(8) Uani 1 1 d . . . . .
H50 H 0.2769 0.5802 0.3112 0.035 Uiso 1 1 calc R U . . .
C51 C 0.1796(3) 0.5412(2) 0.27495(15) 0.0245(7) Uani 1 1 d . . . . .
H51 H 0.1952 0.5526 0.2373 0.029 Uiso 1 1 calc R U . . .
C52 C 0.2571(4) 0.5600(4) 0.4226(2) 0.0641(17) Uani 1 1 d . . . . .
H52A H 0.2327 0.5436 0.4580 0.096 Uiso 1 1 calc R U . . .
H52B H 0.3267 0.5343 0.4197 0.096 Uiso 1 1 calc R U . . .
H52C H 0.2443 0.6151 0.4214 0.096 Uiso 1 1 calc R U . . .
C53 C -0.1248(2) 0.44916(17) 0.34890(13) 0.0164(6) Uani 1 1 d . . . . .
H53 H -0.1713 0.4856 0.3260 0.020 Uiso 1 1 calc R U . . .
C54 C -0.1235(2) 0.46119(18) 0.40525(13) 0.0181(6) Uani 1 1 d . . . . .
C55 C -0.0571(2) 0.40304(19) 0.43787(13) 0.0199(6) Uani 1 1 d . . . . .
H55 H -0.0547 0.4077 0.4771 0.024 Uiso 1 1 calc R U . . .
C56 C 0.0041(2) 0.33995(18) 0.41416(13) 0.0187(6) Uani 1 1 d . . . . .
H56 H 0.0475 0.3009 0.4370 0.022 Uiso 1 1 calc R U . . .
C57 C 0.0026(2) 0.33313(17) 0.35560(13) 0.0150(6) Uani 1 1 d . . . . .
C58 C 0.1470(2) 0.22549(17) 0.34474(13) 0.0155(6) Uani 1 1 d . . . . .
C59 C 0.2080(2) 0.24961(19) 0.37864(14) 0.0201(6) Uani 1 1 d . . . . .
H59 H 0.1870 0.2996 0.3916 0.024 Uiso 1 1 calc R U . . .
C60 C 0.2960(3) 0.20146(19) 0.39244(15) 0.0225(7) Uani 1 1 d . . . . .
H60 H 0.3374 0.2179 0.4147 0.027 Uiso 1 1 calc R U . . .
C61 C 0.3268(2) 0.12692(19) 0.37405(14) 0.0202(6) Uani 1 1 d . . . . .
C62 C 0.2657(2) 0.10523(17) 0.33974(13) 0.0154(6) Uani 1 1 d . . . . .
C63 C 0.4174(3) 0.0734(2) 0.38660(16) 0.0264(7) Uani 1 1 d . . . . .
H63 H 0.4614 0.0871 0.4087 0.032 Uiso 1 1 calc R U . . .
C64 C 0.4426(2) 0.0025(2) 0.36759(16) 0.0253(7) Uani 1 1 d . . . . .
H64 H 0.5038 -0.0333 0.3765 0.030 Uiso 1 1 calc R U . . .
C65 C 0.3772(2) -0.01831(18) 0.33420(13) 0.0176(6) Uani 1 1 d . . . . .
C66 C -0.1869(2) 0.53332(19) 0.42692(13) 0.0201(6) Uani 1 1 d . . . . .
C67 C -0.2792(3) 0.5683(2) 0.40526(16) 0.0261(7) Uani 1 1 d . . . . .
H67 H -0.3040 0.5433 0.3790 0.031 Uiso 1 1 calc R U . . .
C68 C -0.3347(3) 0.6395(2) 0.42183(18) 0.0336(9) Uani 1 1 d . . . . .
H68 H -0.3968 0.6633 0.4062 0.040 Uiso 1 1 calc R U . . .
C69 C -0.3005(3) 0.6760(2) 0.46081(18) 0.0381(10) Uani 1 1 d . . . . .
H69 H -0.3390 0.7245 0.4722 0.046 Uiso 1 1 calc R U . . .
C70 C -0.2101(3) 0.6414(2) 0.48316(17) 0.0367(9) Uani 1 1 d . . . . .
H70 H -0.1866 0.6660 0.5103 0.044 Uiso 1 1 calc R U . . .
C71 C -0.1530(3) 0.5704(2) 0.46608(15) 0.0276(8) Uani 1 1 d . . . . .
H71 H -0.0905 0.5473 0.4813 0.033 Uiso 1 1 calc R U . . .
C72 C 0.5940(2) -0.1375(2) 0.30941(16) 0.0253(7) Uani 1 1 d . . . . .
C73 C 0.6009(3) -0.1178(2) 0.25303(18) 0.0337(9) Uani 1 1 d . . . . .
H73 H 0.5496 -0.1140 0.2284 0.040 Uiso 1 1 calc R U . . .
C74 C 0.6834(3) -0.1038(2) 0.2329(2) 0.0443(11) Uani 1 1 d . . . . .
H74 H 0.6886 -0.0907 0.1942 0.053 Uiso 1 1 calc R U . . .
C75 C 0.7585(3) -0.1086(2) 0.2684(3) 0.0491(13) Uani 1 1 d . . . . .
C76 C 0.7499(3) -0.1276(3) 0.3249(3) 0.0502(13) Uani 1 1 d . . . . .
H76 H 0.8007 -0.1305 0.3496 0.060 Uiso 1 1 calc R U . . .
C77 C 0.6676(3) -0.1426(2) 0.3460(2) 0.0348(9) Uani 1 1 d . . . . .
H77 H 0.6623 -0.1561 0.3847 0.042 Uiso 1 1 calc R U . . .
C78 C 0.8488(4) -0.0943(3) 0.2456(3) 0.079(2) Uani 1 1 d . . . . .
H78A H 0.8939 -0.1000 0.2763 0.118 Uiso 1 1 calc R U . . .
H78B H 0.8788 -0.1310 0.2175 0.118 Uiso 1 1 calc R U . . .
H78C H 0.8321 -0.0426 0.2283 0.118 Uiso 1 1 calc R U . . .
C79 C -0.0988(2) 0.43451(18) 0.13252(13) 0.0188(6) Uani 1 1 d . . . . .
H79 H -0.1129 0.4824 0.1485 0.023 Uiso 1 1 calc R U . . .
C80 C -0.1011(2) 0.43309(19) 0.07516(13) 0.0199(6) Uani 1 1 d . . . . .
C81 C -0.0823(3) 0.3613(2) 0.05348(14) 0.0222(7) Uani 1 1 d . . . . .
H81 H -0.0862 0.3575 0.0142 0.027 Uiso 1 1 calc R U . . .
C82 C -0.0584(2) 0.29656(19) 0.08815(14) 0.0215(7) Uani 1 1 d . . . . .
H82 H -0.0440 0.2483 0.0728 0.026 Uiso 1 1 calc R U . . .
C83 C -0.0551(2) 0.30171(18) 0.14652(13) 0.0166(6) Uani 1 1 d . . . . .
C84 C -0.0227(2) 0.16930(18) 0.17446(13) 0.0163(6) Uani 1 1 d . . . . .
C85 C -0.0913(2) 0.15558(19) 0.13916(14) 0.0218(7) Uani 1 1 d . . . . .
H85 H -0.1400 0.1970 0.1216 0.026 Uiso 1 1 calc R U . . .
C86 C -0.0868(3) 0.0832(2) 0.13081(15) 0.0233(7) Uani 1 1 d . . . . .
H86 H -0.1326 0.0738 0.1074 0.028 Uiso 1 1 calc R U . . .
C87 C -0.0143(2) 0.02165(19) 0.15671(14) 0.0198(6) Uani 1 1 d . . . . .
C88 C 0.0484(2) 0.03732(18) 0.19411(13) 0.0157(6) Uani 1 1 d . . . . .
C89 C -0.0014(3) -0.05517(19) 0.14793(14) 0.0222(7) Uani 1 1 d . . . . .
H89 H -0.0421 -0.0677 0.1227 0.027 Uiso 1 1 calc R U . . .
C90 C 0.0686(3) -0.11107(19) 0.17520(14) 0.0212(7) Uani 1 1 d . . . . .
H90 H 0.0779 -0.1627 0.1683 0.025 Uiso 1 1 calc R U . . .
C91 C 0.1283(2) -0.09315(17) 0.21407(13) 0.0168(6) Uani 1 1 d . . . . .
C92 C -0.1182(2) 0.50350(19) 0.03869(14) 0.0217(7) Uani 1 1 d . . . . .
C93 C -0.1586(3) 0.5091(2) -0.01417(15) 0.0307(8) Uani 1 1 d . . . . .
H93 H -0.1780 0.4685 -0.0260 0.037 Uiso 1 1 calc R U . . .
C94 C -0.1707(3) 0.5733(2) -0.04950(16) 0.0358(9) Uani 1 1 d . . . . .
H94 H -0.1972 0.5760 -0.0857 0.043 Uiso 1 1 calc R U . . .
C95 C -0.1449(3) 0.6327(2) -0.03278(17) 0.0349(9) Uani 1 1 d . . . . .
H95 H -0.1528 0.6764 -0.0573 0.042 Uiso 1 1 calc R U . . .
C96 C -0.1072(3) 0.6291(2) 0.02022(18) 0.0335(9) Uani 1 1 d . . . . .
H96 H -0.0912 0.6711 0.0324 0.040 Uiso 1 1 calc R U . . .
C97 C -0.0926(3) 0.5645(2) 0.05562(15) 0.0271(7) Uani 1 1 d . . . . .
H97 H -0.0651 0.5619 0.0915 0.032 Uiso 1 1 calc R U . . .
C98 C 0.0925(3) -0.2474(2) 0.32427(17) 0.0306(8) Uani 1 1 d . . . . .
H98 H 0.1299 -0.2281 0.3473 0.037 Uiso 1 1 calc R U . . .
C99 C 0.0148(3) -0.2669(2) 0.34679(18) 0.0358(9) Uani 1 1 d . . . . .
H99 H -0.0005 -0.2613 0.3855 0.043 Uiso 1 1 calc R U . . .
C100 C -0.0410(3) -0.2947(2) 0.31331(19) 0.0323(9) Uani 1 1 d . . . . .
C101 C -0.0183(3) -0.3011(2) 0.25671(18) 0.0300(8) Uani 1 1 d . . . . .
H101 H -0.0571 -0.3187 0.2333 0.036 Uiso 1 1 calc R U . . .
C102 C 0.0593(3) -0.28266(19) 0.23346(16) 0.0257(7) Uani 1 1 d . . . . .
H102 H 0.0742 -0.2879 0.1947 0.031 Uiso 1 1 calc R U . . .
C103 C 0.1151(3) -0.25630(19) 0.26770(15) 0.0227(7) Uani 1 1 d . . . . .
C104 C -0.1229(3) -0.3191(3) 0.3382(2) 0.0459(11) Uani 1 1 d . . . . .
H10A H -0.1286 -0.3106 0.3784 0.069 Uiso 1 1 calc R U . . .
H10B H -0.1832 -0.2894 0.3196 0.069 Uiso 1 1 calc R U . . .
H10C H -0.1103 -0.3732 0.3328 0.069 Uiso 1 1 calc R U . . .
P1 P 0.08020(8) 0.13541(6) 0.49919(4) 0.0321(2) Uani 1 1 d . . . . .
F1 F 0.02889(19) 0.07180(14) 0.49764(11) 0.0422(6) Uani 1 1 d . . . . .
F2 F 0.1312(2) 0.19918(16) 0.50042(12) 0.0504(7) Uani 1 1 d . . . . .
F3 F 0.1330(3) 0.0965(2) 0.55442(16) 0.0902(14) Uani 1 1 d . . . . .
F4 F 0.1639(3) 0.0878(2) 0.46095(18) 0.0853(13) Uani 1 1 d . . . . .
F5 F 0.0250(3) 0.1743(2) 0.44270(16) 0.0827(11) Uani 1 1 d . U . . .
F6 F -0.0073(3) 0.1861(2) 0.53321(19) 0.0862(12) Uani 1 1 d . U . . .
P2 P 0.62468(11) 0.03788(10) 0.08156(6) 0.0621(4) Uani 1 1 d . . . . .
F7 F 0.7280(2) -0.0093(2) 0.10402(15) 0.0762(10) Uani 1 1 d . . . . .
F8 F 0.6580(3) 0.0158(3) 0.02032(17) 0.1005(14) Uani 1 1 d . U . . .
F9 F 0.5214(4) 0.0877(3) 0.0589(2) 0.1285(18) Uani 1 1 d . U . . .
F10 F 0.6660(6) 0.1071(3) 0.0712(4) 0.187(3) Uani 1 1 d . . . . .
F11 F 0.5945(4) 0.0676(4) 0.1413(2) 0.1247(17) Uani 1 1 d . U . . .
F12 F 0.5885(5) -0.0284(4) 0.0947(3) 0.154(2) Uani 1 1 d . U . . .
C105 C 0.7480(3) 0.6562(3) 0.1787(2) 0.0435(11) Uani 1 1 d . . . . .
H10D H 0.7169 0.6371 0.1494 0.052 Uiso 1 1 calc R U . . .
H10E H 0.8021 0.6130 0.1942 0.052 Uiso 1 1 calc R U . . .
Cl1 Cl 0.66413(9) 0.69107(7) 0.23231(6) 0.0528(3) Uani 1 1 d . . . . .
Cl2 Cl 0.79323(10) 0.72668(8) 0.14840(5) 0.0554(3) Uani 1 1 d . . . . .
C106 C 0.6283(7) 0.0896(5) 0.2665(4) 0.102(3) Uani 1 1 d . U . . .
H10F H 0.6047 0.0597 0.2410 0.123 Uiso 1 1 calc R U . . .
H10G H 0.6493 0.0579 0.3015 0.123 Uiso 1 1 calc R U . . .
Cl3 Cl 0.72863(16) 0.11002(12) 0.23477(10) 0.1075(8) Uani 1 1 d . . . . .
Cl4 Cl 0.53427(17) 0.17099(10) 0.28187(8) 0.0897(6) Uani 1 1 d . . . . .
C107 C 0.1765(5) 0.1382(5) -0.0075(3) 0.088(2) Uani 1 1 d D U . . .
H10H H 0.2220 0.1630 -0.0244 0.106 Uiso 1 1 calc R U . . .
H10I H 0.2016 0.0836 -0.0152 0.106 Uiso 1 1 calc R U . . .
Cl5 Cl 0.06506(15) 0.17834(10) -0.03867(8) 0.0820(5) Uani 1 1 d D . . . .
Cl6 Cl 0.17118(14) 0.14738(10) 0.06610(8) 0.0905(6) Uani 1 1 d D . . . .
C108 C 0.6404(5) 0.0443(3) 0.4993(3) 0.086(2) Uani 1 1 d D . . . .
H10J H 0.6014 0.0587 0.5338 0.104 Uiso 0.7800(17) 1 calc R U P A 1
H10K H 0.7091 0.0293 0.5100 0.104 Uiso 0.7800(17) 1 calc R U P A 1
H10L H 0.7018 0.0383 0.5182 0.104 Uiso 0.2200(17) 1 calc R U P A 2
H10M H 0.5952 0.0281 0.5247 0.104 Uiso 0.2200(17) 1 calc R U P A 2
Cl7 Cl 0.61870(14) -0.03706(13) 0.47477(9) 0.0731(6) Uani 0.7800(17) 1 d D . P A 1
Cl8 Cl 0.6161(3) 0.1246(3) 0.4536(2) 0.1242(15) Uani 0.7800(17) 1 d D . P A 1
Cl7' Cl 0.6547(5) 0.0057(5) 0.4333(3) 0.0731(6) Uani 0.2200(17) 1 d D . P A 2
Cl8' Cl 0.5887(11) 0.1342(10) 0.4637(9) 0.1242(15) Uani 0.2200(17) 1 d D . P A 2
C109 C 0.4421(5) 0.3800(4) 0.3451(3) 0.0693(17) Uani 1 1 d . . . . .
H10N H 0.3977 0.4203 0.3673 0.083 Uiso 0.7800(17) 1 calc R U P A 1
H10O H 0.4937 0.3992 0.3293 0.083 Uiso 0.7800(17) 1 calc R U P A 1
H10P H 0.5101 0.3467 0.3446 0.083 Uiso 0.2200(17) 1 calc R U P A 2
H10Q H 0.4409 0.4336 0.3412 0.083 Uiso 0.2200(17) 1 calc R U P A 2
Cl9 Cl 0.4948(2) 0.2965(2) 0.39036(13) 0.0697(8) Uani 0.5 1 d . . P B 1
Cl9' Cl 0.3856(3) 0.3635(2) 0.40798(14) 0.0806(10) Uani 0.5 1 d . . P B 2
Cl10 Cl 0.37874(13) 0.36020(9) 0.29029(8) 0.0757(5) Uani 1 1 d . . . . .
C110 C 0.5013(3) 0.5957(2) 0.27647(17) 0.0329(8) Uani 1 1 d . . . . .
H11A H 0.4751 0.6507 0.2658 0.040 Uiso 1 1 calc R U . . .
H11B H 0.5718 0.5792 0.2699 0.040 Uiso 1 1 calc R U . . .
Cl11 Cl 0.47777(8) 0.58029(6) 0.34828(4) 0.0388(2) Uani 1 1 d . . . . .
Cl12 Cl 0.44920(8) 0.54543(6) 0.23401(4) 0.0408(2) Uani 1 1 d . . . . .
C111 C 0.2103(6) 0.8611(5) 0.0407(3) 0.124(4) Uani 1 1 d D . . . .
H11C H 0.2766 0.8621 0.0331 0.149 Uiso 1 1 calc R U . . .
H11D H 0.2061 0.8444 0.0806 0.149 Uiso 1 1 calc R U . . .
Cl13 Cl 0.1869(3) 0.7997(2) 0.00007(16) 0.1807(17) Uani 1 1 d D . . . .
Cl14 Cl 0.1258(4) 0.9551(3) 0.02780(18) 0.245(3) Uani 1 1 d D . . . .
C112 C 0.2685(5) 0.5768(3) 0.1260(2) 0.0483(14) Uani 0.7800(17) 1 d D U P A 1
H11E H 0.2830 0.6016 0.1585 0.058 Uiso 0.7800(17) 1 calc R U P A 1
H11F H 0.2056 0.5686 0.1333 0.058 Uiso 0.7800(17) 1 calc R U P A 1
Cl15 Cl 0.35781(15) 0.48929(11) 0.11933(10) 0.0712(5) Uani 0.7800(17) 1 d D . P A 1
Cl16 Cl 0.2604(2) 0.63714(12) 0.06520(8) 0.0762(6) Uani 0.7800(17) 1 d D . P A 1
C113 C 0.3101(9) 0.6024(8) 0.1025(9) 0.0483(14) Uani 0.2200(17) 1 d D U P A 2
H11G H 0.3067 0.6452 0.0750 0.058 Uiso 0.2200(17) 1 calc R U P A 2
H11H H 0.3390 0.6114 0.1373 0.058 Uiso 0.2200(17) 1 calc R U P A 2
Cl17 Cl 0.3832(5) 0.5176(4) 0.0756(4) 0.0712(5) Uani 0.2200(17) 1 d D . P A 2
Cl18 Cl 0.1938(7) 0.5994(5) 0.1172(3) 0.0762(6) Uani 0.2200(17) 1 d D . P A 2

loop_
_atom_site_aniso_label
_atom_site_aniso_U_11
_atom_site_aniso_U_22
_atom_site_aniso_U_33
_atom_site_aniso_U_23
_atom_site_aniso_U_13
_atom_site_aniso_U_12
Ni1 0.01409(19) 0.01221(18) 0.01628(19) -0.00056(14) 0.00218(14) -0.00221(15)
Ni2 0.01224(18) 0.01122(18) 0.01492(18) -0.00042(14) 0.00074(14) -0.00316(14)
Ni3 0.01204(18) 0.01104(18) 0.01345(18) -0.00030(14) -0.00055(14) -0.00350(14)
Ni4 0.01429(19) 0.01147(18) 0.01342(18) -0.00011(14) -0.00210(14) -0.00331(15)
Ni5 0.0176(2) 0.01177(18) 0.01330(18) -0.00008(14) -0.00367(14) -0.00273(15)
S1 0.0182(4) 0.0150(4) 0.0225(4) -0.0010(3) -0.0040(3) 0.0011(3)
S2 0.0262(4) 0.0120(3) 0.0191(4) 0.0022(3) -0.0049(3) -0.0060(3)
S3 0.0144(4) 0.0163(4) 0.0264(4) 0.0029(3) 0.0005(3) -0.0007(3)
S4 0.0206(4) 0.0125(4) 0.0267(4) -0.0044(3) 0.0023(3) -0.0036(3)
O1 0.0278(13) 0.0136(11) 0.0356(14) 0.0006(10) -0.0063(11) -0.0022(10)
O2 0.0244(13) 0.0247(13) 0.0307(14) -0.0005(11) 0.0030(11) 0.0074(10)
O3 0.0395(15) 0.0191(12) 0.0212(12) 0.0062(9) -0.0047(10) -0.0101(11)
O4 0.0249(13) 0.0146(11) 0.0313(13) 0.0003(9) -0.0065(10) -0.0033(10)
O5 0.0191(12) 0.0166(12) 0.0395(15) -0.0011(10) 0.0005(10) -0.0016(9)
O6 0.0232(13) 0.0283(13) 0.0281(13) 0.0084(10) -0.0017(10) -0.0023(11)
O7 0.0219(12) 0.0138(11) 0.0388(14) -0.0017(10) -0.0026(10) -0.0006(9)
O8 0.0300(14) 0.0232(13) 0.0312(14) -0.0124(10) 0.0066(11) -0.0070(11)
N1 0.0161(13) 0.0128(12) 0.0172(12) 0.0002(10) -0.0001(10) -0.0034(10)
N2 0.0144(12) 0.0124(12) 0.0170(12) 0.0002(10) 0.0008(10) -0.0019(10)
N3 0.0140(12) 0.0130(12) 0.0160(12) -0.0004(9) 0.0003(10) -0.0034(10)
N4 0.0149(12) 0.0128(12) 0.0180(12) 0.0003(10) -0.0019(10) -0.0019(10)
N5 0.0168(13) 0.0147(13) 0.0207(13) -0.0004(10) -0.0047(10) -0.0011(10)
N6 0.0159(13) 0.0138(13) 0.0202(13) -0.0016(10) 0.0026(10) -0.0020(10)
N7 0.0181(13) 0.0145(13) 0.0174(12) -0.0017(10) 0.0029(10) -0.0048(10)
N8 0.0160(13) 0.0145(12) 0.0144(12) -0.0002(10) 0.0008(10) -0.0048(10)
N9 0.0174(13) 0.0136(12) 0.0146(12) 0.0016(9) -0.0021(10) -0.0056(10)
N10 0.0235(14) 0.0121(12) 0.0169(12) 0.0003(10) -0.0029(10) -0.0066(11)
N11 0.0185(13) 0.0116(12) 0.0163(12) 0.0005(10) -0.0026(10) -0.0047(10)
N12 0.0178(13) 0.0129(12) 0.0169(12) -0.0001(10) -0.0025(10) -0.0040(10)
N13 0.0141(12) 0.0136(12) 0.0142(12) 0.0004(9) -0.0010(9) -0.0038(10)
N14 0.0138(12) 0.0138(12) 0.0172(12) 0.0011(10) -0.0005(10) -0.0031(10)
N15 0.0146(13) 0.0147(13) 0.0214(13) 0.0009(10) -0.0008(10) -0.0006(10)
N16 0.0193(13) 0.0148(13) 0.0164(12) 0.0012(10) -0.0032(10) -0.0026(10)
N17 0.0198(13) 0.0115(12) 0.0171(12) 0.0009(10) -0.0041(10) -0.0035(10)
N18 0.0167(13) 0.0135(12) 0.0143(12) -0.0006(9) -0.0007(10) -0.0049(10)
N19 0.0167(13) 0.0141(12) 0.0148(12) -0.0017(10) 0.0016(10) -0.0048(10)
N20 0.0207(14) 0.0121(12) 0.0200(13) -0.0018(10) 0.0020(10) -0.0043(10)
C1 0.0190(15) 0.0121(14) 0.0213(15) -0.0003(12) 0.0007(12) -0.0031(12)
C2 0.0182(15) 0.0152(15) 0.0186(15) 0.0003(12) -0.0013(12) -0.0049(12)
C3 0.0216(16) 0.0196(16) 0.0158(14) 0.0003(12) 0.0001(12) -0.0047(13)
C4 0.0187(15) 0.0159(15) 0.0193(15) -0.0017(12) 0.0009(12) -0.0014(12)
C5 0.0157(14) 0.0123(14) 0.0181(14) 0.0005(11) -0.0005(11) -0.0042(11)
C6 0.0177(15) 0.0140(14) 0.0152(14) -0.0007(11) -0.0012(11) -0.0045(12)
C7 0.0201(16) 0.0162(15) 0.0210(15) 0.0032(12) 0.0009(12) -0.0057(13)
C8 0.0194(16) 0.0205(16) 0.0248(16) 0.0016(13) 0.0034(13) -0.0069(13)
C9 0.0160(15) 0.0188(16) 0.0210(15) 0.0002(12) 0.0014(12) -0.0036(12)
C10 0.0154(14) 0.0135(14) 0.0170(14) -0.0008(11) -0.0016(11) -0.0026(12)
C11 0.0173(16) 0.0247(17) 0.0276(17) 0.0011(14) 0.0068(13) -0.0038(14)
C12 0.0162(16) 0.0212(17) 0.0277(17) -0.0003(13) 0.0020(13) 0.0003(13)
C13 0.0151(14) 0.0143(14) 0.0172(14) -0.0029(11) -0.0016(11) -0.0008(12)
C14 0.0262(17) 0.0153(15) 0.0179(15) 0.0003(12) -0.0035(13) -0.0067(13)
C15 0.0246(18) 0.0220(17) 0.0249(17) 0.0017(13) -0.0028(14) -0.0056(14)
C16 0.030(2) 0.0239(18) 0.034(2) 0.0033(15) -0.0074(16) -0.0001(15)
C17 0.046(2) 0.0207(18) 0.032(2) 0.0095(15) -0.0151(17) -0.0092(17)
C18 0.043(2) 0.0260(19) 0.0247(18) 0.0074(14) -0.0046(16) -0.0168(17)
C19 0.0281(18) 0.0229(17) 0.0226(16) 0.0030(13) -0.0023(14) -0.0093(14)
C20 0.0215(17) 0.0219(17) 0.0288(18) -0.0001(14) -0.0098(14) -0.0041(14)
C21 0.033(2) 0.049(3) 0.030(2) 0.0005(18) -0.0068(16) -0.0184(19)
C22 0.046(3) 0.069(3) 0.031(2) -0.001(2) -0.0109(19) -0.022(2)
C23 0.066(3) 0.044(3) 0.057(3) -0.002(2) -0.036(3) -0.017(2)
C24 0.121(6) 0.069(4) 0.070(4) 0.029(3) -0.063(4) -0.070(4)
C25 0.085(4) 0.065(3) 0.046(3) 0.026(2) -0.038(3) -0.054(3)
C26 0.090(3) 0.082(3) 0.077(3) -0.014(3) -0.034(3) -0.032(3)
C27 0.0191(16) 0.0176(16) 0.0221(16) -0.0035(12) 0.0027(12) -0.0017(13)
C28 0.0177(16) 0.0221(17) 0.0227(16) -0.0064(13) 0.0014(12) -0.0014(13)
C29 0.0257(18) 0.0281(18) 0.0202(16) -0.0030(14) 0.0054(13) -0.0071(15)
C30 0.0246(17) 0.0199(16) 0.0202(16) -0.0004(12) 0.0040(13) -0.0066(13)
C31 0.0156(15) 0.0179(15) 0.0183(15) -0.0014(12) 0.0019(12) -0.0043(12)
C32 0.0174(15) 0.0154(15) 0.0181(14) -0.0009(11) 0.0002(12) -0.0056(12)
C33 0.0200(16) 0.0191(16) 0.0244(16) -0.0022(13) 0.0063(13) -0.0065(13)
C34 0.0212(17) 0.0226(17) 0.0270(17) 0.0002(13) 0.0055(13) -0.0097(14)
C35 0.0221(16) 0.0204(16) 0.0182(15) -0.0008(12) 0.0019(12) -0.0093(13)
C36 0.0182(15) 0.0154(15) 0.0156(14) 0.0010(11) -0.0018(11) -0.0063(12)
C37 0.0247(17) 0.0211(16) 0.0234(16) 0.0021(13) 0.0034(13) -0.0120(14)
C38 0.0300(18) 0.0158(15) 0.0209(16) 0.0020(12) -0.0012(13) -0.0113(13)
C39 0.0249(16) 0.0132(14) 0.0129(14) 0.0016(11) -0.0047(12) -0.0059(12)
C40 0.0215(17) 0.0272(18) 0.0237(17) -0.0082(14) -0.0022(13) 0.0011(14)
C41 0.0236(19) 0.044(2) 0.035(2) -0.0159(18) 0.0049(16) -0.0054(17)
C42 0.023(2) 0.069(3) 0.039(2) -0.026(2) 0.0059(17) -0.001(2)
C43 0.036(2) 0.041(3) 0.049(3) -0.024(2) -0.006(2) 0.010(2)
C44 0.054(3) 0.028(2) 0.050(3) -0.0130(19) 0.001(2) 0.003(2)
C45 0.038(2) 0.027(2) 0.035(2) -0.0096(16) 0.0056(17) -0.0002(17)
C46 0.0241(17) 0.0135(15) 0.0225(16) -0.0002(12) -0.0045(13) -0.0060(13)
C47 0.038(2) 0.041(2) 0.0265(18) 0.0014(16) -0.0018(16) -0.0270(19)
C48 0.052(3) 0.062(3) 0.0230(19) -0.0031(18) 0.0006(18) -0.039(2)
C49 0.040(2) 0.045(2) 0.032(2) -0.0095(17) -0.0005(17) -0.026(2)
C50 0.0260(18) 0.031(2) 0.036(2) -0.0044(16) 0.0013(15) -0.0161(16)
C51 0.0263(18) 0.0224(17) 0.0255(17) -0.0012(13) 0.0026(14) -0.0092(14)
C52 0.073(4) 0.111(5) 0.038(3) -0.019(3) -0.001(2) -0.068(4)
C53 0.0177(15) 0.0124(14) 0.0190(15) -0.0013(11) -0.0004(12) -0.0047(12)
C54 0.0189(15) 0.0160(15) 0.0189(15) -0.0014(12) 0.0016(12) -0.0051(12)
C55 0.0248(17) 0.0196(16) 0.0158(14) -0.0004(12) -0.0007(12) -0.0076(13)
C56 0.0213(16) 0.0172(15) 0.0170(15) 0.0008(12) -0.0027(12) -0.0055(13)
C57 0.0164(14) 0.0122(14) 0.0163(14) 0.0000(11) -0.0017(11) -0.0044(11)
C58 0.0178(15) 0.0133(14) 0.0150(14) 0.0018(11) -0.0011(11) -0.0047(12)
C59 0.0206(16) 0.0177(15) 0.0230(16) -0.0047(12) -0.0017(13) -0.0067(13)
C60 0.0232(17) 0.0208(16) 0.0252(17) -0.0050(13) -0.0051(13) -0.0084(14)
C61 0.0163(15) 0.0180(16) 0.0254(16) -0.0013(13) -0.0036(12) -0.0039(13)
C62 0.0154(14) 0.0143(14) 0.0162(14) 0.0007(11) -0.0005(11) -0.0048(12)
C63 0.0180(16) 0.0246(18) 0.036(2) -0.0030(15) -0.0099(14) -0.0042(14)
C64 0.0160(16) 0.0233(17) 0.0340(19) -0.0024(14) -0.0073(14) -0.0019(13)
C65 0.0153(15) 0.0173(15) 0.0191(15) 0.0012(12) -0.0004(12) -0.0042(12)
C66 0.0229(16) 0.0176(15) 0.0175(15) -0.0018(12) 0.0046(12) -0.0036(13)
C67 0.0232(17) 0.0235(18) 0.0307(18) -0.0052(14) 0.0006(14) -0.0056(14)
C68 0.0246(19) 0.029(2) 0.041(2) -0.0017(16) 0.0054(16) 0.0007(15)
C69 0.044(2) 0.025(2) 0.038(2) -0.0124(17) 0.0099(18) 0.0003(17)
C70 0.051(3) 0.027(2) 0.029(2) -0.0132(16) -0.0015(18) -0.0059(18)
C71 0.035(2) 0.0247(18) 0.0208(16) -0.0056(14) -0.0004(14) -0.0054(15)
C72 0.0166(16) 0.0181(16) 0.037(2) -0.0026(14) 0.0064(14) -0.0006(13)
C73 0.030(2) 0.0272(19) 0.041(2) 0.0008(16) 0.0075(17) -0.0067(16)
C74 0.040(2) 0.028(2) 0.059(3) 0.0046(19) 0.023(2) -0.0069(18)
C75 0.025(2) 0.025(2) 0.091(4) 0.007(2) 0.019(2) -0.0029(17)
C76 0.019(2) 0.037(2) 0.093(4) 0.001(2) -0.002(2) -0.0067(18)
C77 0.0186(18) 0.029(2) 0.053(3) 0.0026(18) -0.0024(16) -0.0030(15)
C78 0.030(3) 0.047(3) 0.151(7) 0.021(4) 0.029(3) -0.009(2)
C79 0.0208(16) 0.0154(15) 0.0185(15) 0.0004(12) -0.0027(12) -0.0033(12)
C80 0.0196(16) 0.0201(16) 0.0173(15) 0.0020(12) -0.0021(12) -0.0030(13)
C81 0.0255(17) 0.0238(17) 0.0160(15) -0.0003(12) -0.0023(12) -0.0059(14)
C82 0.0251(17) 0.0194(16) 0.0192(15) -0.0027(12) -0.0033(13) -0.0056(13)
C83 0.0160(15) 0.0156(15) 0.0174(14) 0.0007(11) -0.0032(11) -0.0041(12)
C84 0.0185(15) 0.0163(15) 0.0142(14) -0.0020(11) 0.0009(11) -0.0054(12)
C85 0.0218(16) 0.0194(16) 0.0227(16) 0.0008(13) -0.0079(13) -0.0042(13)
C86 0.0245(17) 0.0236(17) 0.0238(16) -0.0006(13) -0.0086(13) -0.0101(14)
C87 0.0222(16) 0.0180(16) 0.0202(15) -0.0001(12) -0.0044(12) -0.0076(13)
C88 0.0163(15) 0.0156(15) 0.0152(14) -0.0010(11) 0.0008(11) -0.0053(12)
C89 0.0291(18) 0.0205(16) 0.0212(16) -0.0025(13) -0.0028(13) -0.0131(14)
C90 0.0284(18) 0.0153(15) 0.0220(16) -0.0027(12) -0.0010(13) -0.0097(13)
C91 0.0181(15) 0.0138(14) 0.0184(14) -0.0021(11) 0.0044(12) -0.0053(12)
C92 0.0212(16) 0.0200(16) 0.0192(15) 0.0036(12) 0.0011(12) -0.0012(13)
C93 0.039(2) 0.0290(19) 0.0215(17) 0.0055(14) -0.0039(15) -0.0074(16)
C94 0.040(2) 0.036(2) 0.0228(18) 0.0100(16) -0.0035(16) -0.0024(18)
C95 0.034(2) 0.031(2) 0.031(2) 0.0135(16) 0.0074(16) -0.0015(17)
C96 0.033(2) 0.0249(19) 0.040(2) 0.0043(16) 0.0068(17) -0.0067(16)
C97 0.0288(19) 0.0253(18) 0.0246(17) 0.0032(14) 0.0019(14) -0.0062(15)
C98 0.036(2) 0.0266(19) 0.034(2) -0.0049(15) 0.0028(16) -0.0155(16)
C99 0.041(2) 0.034(2) 0.036(2) -0.0044(17) 0.0115(18) -0.0167(18)
C100 0.029(2) 0.0192(17) 0.049(2) -0.0007(16) 0.0074(17) -0.0100(15)
C101 0.0296(19) 0.0191(17) 0.043(2) 0.0008(15) -0.0055(16) -0.0105(15)
C102 0.0304(19) 0.0147(16) 0.0323(19) 0.0008(13) -0.0030(15) -0.0078(14)
C103 0.0239(17) 0.0152(15) 0.0289(18) -0.0005(13) 0.0009(14) -0.0064(13)
C104 0.040(2) 0.035(2) 0.067(3) -0.002(2) 0.016(2) -0.020(2)
P1 0.0376(6) 0.0249(5) 0.0333(5) -0.0007(4) 0.0043(4) -0.0098(4)
F1 0.0477(15) 0.0341(13) 0.0493(15) -0.0117(11) 0.0213(12) -0.0195(11)
F2 0.0656(19) 0.0421(15) 0.0525(16) 0.0039(12) -0.0122(14) -0.0300(14)
F3 0.109(3) 0.107(3) 0.074(2) 0.062(2) -0.049(2) -0.070(3)
F4 0.073(2) 0.078(2) 0.122(3) -0.050(2) 0.065(2) -0.046(2)
F5 0.118(3) 0.0650(19) 0.080(2) 0.0175(16) -0.047(2) -0.0504(19)
F6 0.0628(19) 0.083(2) 0.122(3) -0.073(2) 0.0182(18) -0.0250(17)
P2 0.0458(8) 0.0829(11) 0.0440(7) 0.0064(7) 0.0147(6) -0.0052(7)
F7 0.0476(19) 0.102(3) 0.069(2) -0.007(2) 0.0038(16) -0.0099(19)
F8 0.090(2) 0.119(3) 0.064(2) 0.002(2) 0.0059(19) 0.004(2)
F9 0.096(3) 0.154(3) 0.085(3) -0.003(2) 0.006(2) 0.029(2)
F10 0.217(8) 0.075(4) 0.255(9) 0.028(4) 0.048(7) -0.040(4)
F11 0.090(3) 0.169(3) 0.095(3) -0.038(3) 0.013(2) -0.009(2)
F12 0.154(4) 0.166(4) 0.181(4) 0.026(3) -0.017(3) -0.110(3)
C105 0.039(2) 0.038(2) 0.047(3) -0.013(2) -0.009(2) 0.0001(19)
Cl1 0.0498(7) 0.0424(6) 0.0654(8) -0.0153(6) 0.0108(6) -0.0127(5)
Cl2 0.0553(7) 0.0695(9) 0.0446(6) -0.0090(6) -0.0012(5) -0.0231(6)
C106 0.108(3) 0.095(3) 0.101(3) -0.0058(19) 0.0015(19) -0.028(2)
Cl3 0.0986(15) 0.0806(12) 0.1252(17) -0.0514(12) -0.0389(13) 0.0081(11)
Cl4 0.1305(17) 0.0560(9) 0.0760(11) -0.0026(8) 0.0141(11) -0.0224(10)
C107 0.086(3) 0.090(3) 0.082(3) -0.0094(18) 0.0001(18) -0.0165(18)
Cl5 0.1014(13) 0.0691(10) 0.0817(11) -0.0275(9) -0.0167(10) -0.0303(9)
Cl6 0.0885(12) 0.0732(11) 0.0791(11) -0.0221(9) -0.0274(9) 0.0222(9)
C108 0.082(5) 0.128(7) 0.071(4) -0.016(4) -0.009(4) -0.062(5)
Cl7 0.0519(10) 0.0888(14) 0.0736(12) -0.0151(10) -0.0237(9) -0.0115(9)
Cl8 0.132(3) 0.241(3) 0.064(2) 0.060(2) -0.036(2) -0.159(3)
Cl7' 0.0519(10) 0.0888(14) 0.0736(12) -0.0151(10) -0.0237(9) -0.0115(9)
Cl8' 0.132(3) 0.241(3) 0.064(2) 0.060(2) -0.036(2) -0.159(3)
C109 0.057(4) 0.076(4) 0.085(4) -0.018(3) -0.008(3) -0.031(3)
Cl9 0.074(2) 0.087(2) 0.0627(17) -0.0092(15) -0.0152(15) -0.0441(18)
Cl9' 0.113(3) 0.090(2) 0.0643(18) 0.0077(17) -0.0224(18) -0.067(2)
Cl10 0.0799(11) 0.0569(9) 0.0836(11) -0.0150(8) -0.0301(9) -0.0080(8)
C110 0.029(2) 0.0251(19) 0.039(2) 0.0030(16) 0.0006(16) -0.0028(16)
Cl11 0.0366(5) 0.0423(6) 0.0364(5) -0.0027(4) -0.0061(4) -0.0107(4)
Cl12 0.0376(5) 0.0410(6) 0.0370(5) -0.0058(4) -0.0066(4) -0.0018(4)
C111 0.089(6) 0.218(12) 0.066(5) -0.062(6) 0.005(4) -0.039(7)
Cl13 0.206(4) 0.202(4) 0.181(3) 0.036(3) -0.109(3) -0.129(3)
Cl14 0.343(6) 0.241(4) 0.220(4) -0.119(4) 0.228(5) -0.190(5)
C112 0.0509(18) 0.0486(18) 0.0448(18) -0.0029(13) -0.0042(13) -0.0148(13)
Cl15 0.0695(12) 0.0535(10) 0.0995(15) -0.0199(10) -0.0043(11) -0.0288(9)
Cl16 0.1306(19) 0.0760(13) 0.0471(9) 0.0054(8) -0.0120(10) -0.0685(13)
C113 0.0509(18) 0.0486(18) 0.0448(18) -0.0029(13) -0.0042(13) -0.0148(13)
Cl17 0.0695(12) 0.0535(10) 0.0995(15) -0.0199(10) -0.0043(11) -0.0288(9)
Cl18 0.1306(19) 0.0760(13) 0.0471(9) 0.0054(8) -0.0120(10) -0.0685(13)

loop_
_atom_type_symbol
_atom_type_description
_atom_type_scat_dispersion_real
_atom_type_scat_dispersion_imag
_atom_type_scat_source
C C 0.0033 0.0016 'International Tables Vol C Tables 4.2.6.8 and 6.1.1.4'
H H 0.0000 0.0000 'International Tables Vol C Tables 4.2.6.8 and 6.1.1.4'
N N 0.0061 0.0033 'International Tables Vol C Tables 4.2.6.8 and 6.1.1.4'
O O 0.0106 0.0060 'International Tables Vol C Tables 4.2.6.8 and 6.1.1.4'
F F 0.0171 0.0103 'International Tables Vol C Tables 4.2.6.8 and 6.1.1.4'
P P 0.1023 0.0942 'International Tables Vol C Tables 4.2.6.8 and 6.1.1.4'
S S 0.1246 0.1234 'International Tables Vol C Tables 4.2.6.8 and 6.1.1.4'
Cl Cl 0.1484 0.1585 'International Tables Vol C Tables 4.2.6.8 and 6.1.1.4'
Ni Ni 0.3393 1.1124 'International Tables Vol C Tables 4.2.6.8 and 6.1.1.4'

loop_
_geom_angle_atom_site_label_1
_geom_angle_atom_site_label_2
_geom_angle_atom_site_label_3
_geom_angle
N1 Ni1 N6 175.68(11)
N1 Ni1 N20 92.00(11)
N6 Ni1 N20 87.98(12)
N1 Ni1 N15 88.64(11)
N6 Ni1 N15 90.81(12)
N20 Ni1 N15 172.34(11)
N1 Ni1 Ni2 87.93(8)
N6 Ni1 Ni2 87.76(8)
N20 Ni1 Ni2 86.23(8)
N15 Ni1 Ni2 86.17(8)
N2 Ni2 N7 179.21(11)
N2 Ni2 N19 90.82(11)
N7 Ni2 N19 89.27(11)
N2 Ni2 N14 89.86(11)
N7 Ni2 N14 90.00(11)
N19 Ni2 N14 176.78(11)
N2 Ni2 Ni3 89.50(8)
N7 Ni2 Ni3 89.71(8)
N19 Ni2 Ni3 88.94(8)
N14 Ni2 Ni3 87.91(8)
N2 Ni2 Ni1 90.42(8)
N7 Ni2 Ni1 90.36(8)
N19 Ni2 Ni1 91.52(8)
N14 Ni2 Ni1 91.63(8)
Ni3 Ni2 Ni1 179.53(3)
N3 Ni3 N13 91.41(11)
N3 Ni3 N18 88.52(11)
N13 Ni3 N18 177.34(11)
N3 Ni3 N8 177.79(11)
N13 Ni3 N8 87.77(11)
N18 Ni3 N8 92.39(11)
N3 Ni3 Ni4 91.05(8)
N13 Ni3 Ni4 87.97(8)
N18 Ni3 Ni4 89.37(8)
N8 Ni3 Ni4 90.97(8)
N3 Ni3 Ni2 89.21(8)
N13 Ni3 Ni2 91.94(8)
N18 Ni3 Ni2 90.72(8)
N8 Ni3 Ni2 88.77(8)
Ni4 Ni3 Ni2 179.73(3)
N12 Ni4 N17 178.90(12)
N12 Ni4 N4 89.09(11)
N17 Ni4 N4 89.85(12)
N12 Ni4 N9 89.45(11)
N17 Ni4 N9 91.59(11)
N4 Ni4 N9 176.77(11)
N12 Ni4 Ni3 90.42(8)
N17 Ni4 Ni3 89.26(8)
N4 Ni4 Ni3 88.63(8)
N9 Ni4 Ni3 88.50(8)
N12 Ni4 Ni5 89.98(8)
N17 Ni4 Ni5 90.35(8)
N4 Ni4 Ni5 92.01(8)
N9 Ni4 Ni5 90.87(8)
Ni3 Ni4 Ni5 179.25(2)
N11 Ni5 N16 174.44(11)
N11 Ni5 N5 86.97(11)
N16 Ni5 N5 92.25(12)
N11 Ni5 N10 90.99(11)
N16 Ni5 N10 89.05(12)
N5 Ni5 N10 172.17(11)
N11 Ni5 Ni4 87.51(8)
N16 Ni5 Ni4 86.94(8)
N5 Ni5 Ni4 85.58(8)
N10 Ni5 Ni4 86.78(8)
O1 S1 O2 117.46(16)
O1 S1 N5 104.09(15)
O2 S1 N5 111.92(15)
O1 S1 C20 108.43(17)
O2 S1 C20 108.90(18)
N5 S1 C20 105.29(15)
O3 S2 O4 117.50(15)
O3 S2 N10 112.47(15)
O4 S2 N10 102.62(14)
O3 S2 C46 107.97(16)
O4 S2 C46 108.66(16)
N10 S2 C46 107.11(15)
O6 S3 O5 117.55(16)
O6 S3 N15 111.41(15)
O5 S3 N15 102.89(15)
O6 S3 C72 107.98(17)
O5 S3 C72 109.55(16)
N15 S3 C72 106.97(16)
O7 S4 O8 117.47(16)
O7 S4 N20 103.22(14)
O8 S4 N20 111.83(15)
O7 S4 C103 109.02(16)
O8 S4 C103 108.12(16)
N20 S4 C103 106.65(15)
C1 N1 C5 120.0(3)
C1 N1 Ni1 117.7(2)
C5 N1 Ni1 122.0(2)
C6 N2 C5 122.1(3)
C6 N2 Ni2 119.3(2)
C5 N2 Ni2 118.6(2)
C6 N3 C10 120.1(3)
C6 N3 Ni3 120.4(2)
C10 N3 Ni3 119.2(2)
C13 N4 C10 120.1(3)
C13 N4 Ni4 118.9(2)
C10 N4 Ni4 120.8(2)
C13 N5 S1 123.5(2)
C13 N5 Ni5 122.3(2)
S1 N5 Ni5 113.00(15)
C27 N6 C31 120.1(3)
C27 N6 Ni1 116.9(2)
C31 N6 Ni1 122.7(2)
C32 N7 C31 122.3(3)
C32 N7 Ni2 118.4(2)
C31 N7 Ni2 119.0(2)
C32 N8 C36 119.8(3)
C32 N8 Ni3 120.3(2)
C36 N8 Ni3 118.7(2)
C39 N9 C36 119.4(3)
C39 N9 Ni4 119.6(2)
C36 N9 Ni4 121.0(2)
C39 N10 S2 121.8(2)
C39 N10 Ni5 122.7(2)
S2 N10 Ni5 114.36(15)
C53 N11 C57 121.0(3)
C53 N11 Ni5 116.6(2)
C57 N11 Ni5 122.4(2)
C58 N12 C57 123.6(3)
C58 N12 Ni4 117.3(2)
C57 N12 Ni4 118.9(2)
C58 N13 C62 119.7(3)
C58 N13 Ni3 121.1(2)
C62 N13 Ni3 118.4(2)
C65 N14 C62 119.5(3)
C65 N14 Ni2 118.9(2)
C62 N14 Ni2 121.6(2)
C65 N15 S3 121.3(2)
C65 N15 Ni1 124.3(2)
S3 N15 Ni1 111.86(15)
C79 N16 C83 120.1(3)
C79 N16 Ni5 117.3(2)
C83 N16 Ni5 122.5(2)
C84 N17 C83 122.9(3)
C84 N17 Ni4 118.5(2)
C83 N17 Ni4 118.5(2)
C84 N18 C88 120.1(3)
C84 N18 Ni3 119.6(2)
C88 N18 Ni3 119.6(2)
C91 N19 C88 119.4(3)
C91 N19 Ni2 119.5(2)
C88 N19 Ni2 121.0(2)
C91 N20 S4 121.4(2)
C91 N20 Ni1 124.0(2)
S4 N20 Ni1 112.89(15)
N1 C1 C2 123.6(3)
C1 C2 C3 116.2(3)
C1 C2 C14 121.2(3)
C3 C2 C14 122.6(3)
C4 C3 C2 120.8(3)
C3 C4 C5 120.2(3)
N1 C5 N2 116.8(3)
N1 C5 C4 119.0(3)
N2 C5 C4 124.1(3)
N2 C6 N3 116.7(3)
N2 C6 C7 123.1(3)
N3 C6 C7 120.0(3)
C8 C7 C6 120.0(3)
C7 C8 C9 120.3(3)
C10 C9 C11 117.8(3)
C10 C9 C8 118.1(3)
C11 C9 C8 124.1(3)
N3 C10 N4 117.2(3)
N3 C10 C9 121.3(3)
N4 C10 C9 121.4(3)
C12 C11 C9 120.3(3)
C11 C12 C13 120.4(3)
N4 C13 N5 115.2(3)
N4 C13 C12 119.9(3)
N5 C13 C12 124.9(3)
C15 C14 C19 119.0(3)
C15 C14 C2 120.6(3)
C19 C14 C2 120.4(3)
C16 C15 C14 120.5(3)
C17 C16 C15 120.1(4)
C18 C17 C16 120.0(3)
C17 C18 C19 120.6(4)
C14 C19 C18 119.9(3)
C25 C20 C21 120.0(4)
C25 C20 S1 120.4(3)
C21 C20 S1 119.6(3)
C20 C21 C22 119.6(4)
C23 C22 C21 121.2(5)
C24 C23 C22 118.2(4)
C24 C23 C26 120.0(5)
C22 C23 C26 121.8(5)
C23 C24 C25 121.6(5)
C20 C25 C24 119.2(5)
N6 C27 C28 123.7(3)
C27 C28 C29 116.4(3)
C27 C28 C40 120.7(3)
C29 C28 C40 122.9(3)
C30 C29 C28 120.4(3)
C29 C30 C31 120.2(3)
N6 C31 N7 116.5(3)
N6 C31 C30 119.0(3)
N7 C31 C30 124.3(3)
N7 C32 N8 116.4(3)
N7 C32 C33 123.1(3)
N8 C32 C33 120.3(3)
C34 C33 C32 119.8(3)
C33 C34 C35 120.7(3)
C37 C35 C36 117.5(3)
C37 C35 C34 124.3(3)
C36 C35 C34 118.1(3)
N8 C36 N9 117.1(3)
N8 C36 C35 121.2(3)
N9 C36 C35 121.7(3)
C38 C37 C35 120.8(3)
C37 C38 C39 120.1(3)
N9 C39 N10 115.7(3)
N9 C39 C38 120.2(3)
N10 C39 C38 124.1(3)
C41 C40 C45 119.0(3)
C41 C40 C28 120.3(4)
C45 C40 C28 120.6(3)
C40 C41 C42 119.8(4)
C43 C42 C41 120.5(4)
C44 C43 C42 120.3(4)
C43 C44 C45 120.1(5)
C44 C45 C40 120.4(4)
C51 C46 C47 120.0(3)
C51 C46 S2 121.0(3)
C47 C46 S2 118.8(3)
C48 C47 C46 119.8(4)
C47 C48 C49 121.1(4)
C50 C49 C48 118.4(4)
C50 C49 C52 121.6(4)
C48 C49 C52 120.0(4)
C49 C50 C51 121.1(3)
C46 C51 C50 119.6(3)
N11 C53 C54 123.4(3)
C53 C54 C55 115.8(3)
C53 C54 C66 119.5(3)
C55 C54 C66 124.6(3)
C56 C55 C54 121.4(3)
C55 C56 C57 119.8(3)
N11 C57 N12 115.9(3)
N11 C57 C56 118.4(3)
N12 C57 C56 125.6(3)
N13 C58 N12 116.2(3)
N13 C58 C59 120.4(3)
N12 C58 C59 123.1(3)
C60 C59 C58 119.8(3)
C59 C60 C61 120.2(3)
C62 C61 C63 117.7(3)
C62 C61 C60 118.6(3)
C63 C61 C60 123.7(3)
N13 C62 N14 117.2(3)
N13 C62 C61 120.9(3)
N14 C62 C61 121.9(3)
C64 C63 C61 120.8(3)
C63 C64 C65 119.9(3)
N14 C65 N15 116.6(3)
N14 C65 C64 120.2(3)
N15 C65 C64 123.2(3)
C71 C66 C67 118.7(3)
C71 C66 C54 120.5(3)
C67 C66 C54 120.7(3)
C68 C67 C66 120.4(3)
C69 C68 C67 120.5(4)
C70 C69 C68 119.6(4)
C69 C70 C71 120.3(4)
C66 C71 C70 120.4(4)
C73 C72 C77 121.2(4)
C73 C72 S3 120.2(3)
C77 C72 S3 118.6(3)
C74 C73 C72 119.2(4)
C73 C74 C75 121.0(5)
C74 C75 C76 119.0(4)
C74 C75 C78 120.4(5)
C76 C75 C78 120.6(5)
C75 C76 C77 121.0(5)
C72 C77 C76 118.6(4)
N16 C79 C80 123.6(3)
C79 C80 C81 116.3(3)
C79 C80 C92 121.2(3)
C81 C80 C92 122.5(3)
C82 C81 C80 121.0(3)
C81 C82 C83 120.0(3)
N16 C83 N17 116.1(3)
N16 C83 C82 118.9(3)
N17 C83 C82 124.7(3)
N18 C84 N17 116.5(3)
N18 C84 C85 120.3(3)
N17 C84 C85 123.1(3)
C86 C85 C84 119.7(3)
C85 C86 C87 120.2(3)
C88 C87 C89 117.7(3)
C88 C87 C86 118.5(3)
C89 C87 C86 123.8(3)
N18 C88 N19 117.2(3)
N18 C88 C87 120.9(3)
N19 C88 C87 122.0(3)
C90 C89 C87 120.3(3)
C89 C90 C91 120.4(3)
N19 C91 N20 115.7(3)
N19 C91 C90 120.2(3)
N20 C91 C90 124.1(3)
C97 C92 C93 118.6(3)
C97 C92 C80 121.1(3)
C93 C92 C80 120.3(3)
C94 C93 C92 120.6(4)
C95 C94 C93 120.5(4)
C94 C95 C96 119.7(4)
C95 C96 C97 120.4(4)
C96 C97 C92 120.1(4)
C99 C98 C103 119.4(4)
C98 C99 C100 120.8(4)
C101 C100 C99 118.5(4)
C101 C100 C104 120.6(4)
C99 C100 C104 120.9(4)
C102 C101 C100 121.7(4)
C101 C102 C103 118.9(4)
C102 C103 C98 120.6(3)
C102 C103 S4 119.8(3)
C98 C103 S4 119.5(3)
F3 P1 F6 91.4(3)
F3 P1 F4 93.0(3)
F6 P1 F4 175.7(3)
F3 P1 F2 89.86(18)
F6 P1 F2 89.95(18)
F4 P1 F2 89.88(18)
F3 P1 F1 90.46(18)
F6 P1 F1 90.05(17)
F4 P1 F1 90.09(16)
F2 P1 F1 179.68(18)
F3 P1 F5 179.0(2)
F6 P1 F5 88.5(3)
F4 P1 F5 87.2(3)
F2 P1 F5 91.10(17)
F1 P1 F5 88.58(17)
F12 P2 F11 91.0(4)
F12 P2 F8 95.0(4)
F11 P2 F8 174.0(3)
F12 P2 F7 91.3(3)
F11 P2 F7 89.9(2)
F8 P2 F7 90.3(2)
F12 P2 F9 90.3(4)
F11 P2 F9 89.6(3)
F8 P2 F9 89.9(3)
F7 P2 F9 178.3(3)
F12 P2 F10 176.6(5)
F11 P2 F10 86.6(4)
F8 P2 F10 87.5(4)
F7 P2 F10 86.2(3)
F9 P2 F10 92.1(4)
Cl1 C105 Cl2 111.8(2)
Cl4 C106 Cl3 112.9(5)
Cl5 C107 Cl6 112.4(4)
Cl7' C108 Cl8' 86.8(9)
Cl8 C108 Cl7 117.3(4)
C108 Cl7' Cl8' 46.9(5)
C108 Cl8' Cl7' 46.3(5)
Cl9' C109 Cl10 107.3(3)
Cl10 C109 Cl9 111.2(4)
Cl12 C110 Cl11 111.7(2)
Cl13 C111 Cl14 110.6(4)
Cl15 C112 Cl16 111.6(3)
Cl17 C113 Cl18 111.2(9)

loop_
_geom_bond_atom_site_label_1
_geom_bond_atom_site_label_2
_geom_bond_distance
Ni1 N1 1.918(3)
Ni1 N6 1.919(3)
Ni1 N20 1.929(3)
Ni1 N15 1.931(3)
Ni1 Ni2 2.3578(5)
Ni2 N2 1.889(3)
Ni2 N7 1.895(3)
Ni2 N19 1.938(3)
Ni2 N14 1.942(3)
Ni2 Ni3 2.3111(5)
Ni3 N3 1.909(3)
Ni3 N13 1.917(3)
Ni3 N18 1.919(3)
Ni3 N8 1.921(3)
Ni3 Ni4 2.3059(5)
Ni4 N12 1.887(3)
Ni4 N17 1.889(3)
Ni4 N4 1.924(3)
Ni4 N9 1.939(3)
Ni4 Ni5 2.3359(5)
Ni5 N11 1.902(3)
Ni5 N16 1.908(3)
Ni5 N5 1.928(3)
Ni5 N10 1.938(3)
S1 O1 1.437(3)
S1 O2 1.439(3)
S1 N5 1.638(3)
S1 C20 1.761(4)
S2 O3 1.439(3)
S2 O4 1.439(3)
S2 N10 1.639(3)
S2 C46 1.763(3)
S3 O6 1.440(3)
S3 O5 1.442(3)
S3 N15 1.647(3)
S3 C72 1.761(4)
S4 O7 1.439(3)
S4 O8 1.439(3)
S4 N20 1.642(3)
S4 C103 1.758(4)
N1 C1 1.352(4)
N1 C5 1.358(4)
N2 C6 1.359(4)
N2 C5 1.387(4)
N3 C6 1.361(4)
N3 C10 1.369(4)
N4 C13 1.358(4)
N4 C10 1.371(4)
N5 C13 1.379(4)
N6 C27 1.349(4)
N6 C31 1.351(4)
N7 C32 1.357(4)
N7 C31 1.388(4)
N8 C32 1.365(4)
N8 C36 1.367(4)
N9 C39 1.363(4)
N9 C36 1.371(4)
N10 C39 1.372(4)
N11 C53 1.350(4)
N11 C57 1.357(4)
N12 C58 1.364(4)
N12 C57 1.382(4)
N13 C58 1.359(4)
N13 C62 1.368(4)
N14 C65 1.356(4)
N14 C62 1.378(4)
N15 C65 1.364(4)
N16 C79 1.354(4)
N16 C83 1.357(4)
N17 C84 1.363(4)
N17 C83 1.379(4)
N18 C84 1.359(4)
N18 C88 1.367(4)
N19 C91 1.361(4)
N19 C88 1.368(4)
N20 C91 1.369(4)
C1 C2 1.380(4)
C2 C3 1.404(4)
C2 C14 1.481(4)
C3 C4 1.372(4)
C4 C5 1.402(4)
C6 C7 1.426(4)
C7 C8 1.354(5)
C8 C9 1.415(5)
C9 C10 1.406(4)
C9 C11 1.409(5)
C11 C12 1.357(5)
C12 C13 1.415(5)
C14 C15 1.392(5)
C14 C19 1.393(5)
C15 C16 1.390(5)
C16 C17 1.381(6)
C17 C18 1.374(6)
C18 C19 1.394(5)
C20 C25 1.375(6)
C20 C21 1.377(5)
C21 C22 1.380(6)
C22 C23 1.377(7)
C23 C24 1.370(8)
C23 C26 1.508(7)
C24 C25 1.384(7)
C27 C28 1.383(5)
C28 C29 1.401(5)
C28 C40 1.485(5)
C29 C30 1.375(5)
C30 C31 1.409(4)
C32 C33 1.425(4)
C33 C34 1.349(5)
C34 C35 1.410(5)
C35 C37 1.403(5)
C35 C36 1.410(4)
C37 C38 1.353(5)
C38 C39 1.415(5)
C40 C41 1.390(5)
C40 C45 1.393(6)
C41 C42 1.391(6)
C42 C43 1.378(8)
C43 C44 1.366(7)
C44 C45 1.392(5)
C46 C51 1.378(5)
C46 C47 1.389(5)
C47 C48 1.378(5)
C48 C49 1.387(6)
C49 C50 1.386(6)
C49 C52 1.512(6)
C50 C51 1.389(5)
C53 C54 1.380(4)
C54 C55 1.409(5)
C54 C66 1.480(4)
C55 C56 1.371(5)
C56 C57 1.415(4)
C58 C59 1.416(4)
C59 C60 1.349(5)
C60 C61 1.408(5)
C61 C62 1.398(4)
C61 C63 1.407(5)
C63 C64 1.355(5)
C64 C65 1.424(5)
C66 C71 1.389(5)
C66 C67 1.396(5)
C67 C68 1.387(5)
C68 C69 1.380(6)
C69 C70 1.380(6)
C70 C71 1.395(5)
C72 C73 1.383(6)
C72 C77 1.384(6)
C73 C74 1.383(6)
C74 C75 1.386(8)
C75 C76 1.386(8)
C75 C78 1.511(6)
C76 C77 1.396(6)
C79 C80 1.374(4)
C80 C81 1.404(5)
C80 C92 1.482(5)
C81 C82 1.371(5)
C82 C83 1.407(4)
C84 C85 1.425(4)
C85 C86 1.355(5)
C86 C87 1.410(5)
C87 C88 1.408(4)
C87 C89 1.409(5)
C89 C90 1.351(5)
C90 C91 1.419(5)
C92 C97 1.391(5)
C92 C93 1.394(5)
C93 C94 1.384(5)
C94 C95 1.363(6)
C95 C96 1.386(6)
C96 C97 1.387(5)
C98 C99 1.386(6)
C98 C103 1.390(5)
C99 C100 1.393(6)
C100 C101 1.386(6)
C100 C104 1.508(6)
C101 C102 1.382(5)
C102 C103 1.388(5)
P1 F3 1.563(3)
P1 F6 1.566(3)
P1 F4 1.569(3)
P1 F2 1.595(3)
P1 F1 1.596(3)
P1 F5 1.602(4)
P2 F12 1.504(6)
P2 F11 1.563(5)
P2 F8 1.566(4)
P2 F7 1.576(4)
P2 F9 1.588(5)
P2 F10 1.594(7)
C105 Cl1 1.752(5)
C105 Cl2 1.760(5)
C106 Cl4 1.739(9)
C106 Cl3 1.771(9)
C107 Cl5 1.730(6)
C107 Cl6 1.776(6)
C108 Cl8 1.741(7)
C108 Cl7' 1.754(7)
C108 Cl8' 1.773(10)
C108 Cl7 1.780(6)
Cl7' Cl8' 2.42(2)
C109 Cl9' 1.752(8)
C109 Cl10 1.752(6)
C109 Cl9 1.802(8)
C110 Cl12 1.764(4)
C110 Cl11 1.764(4)
C111 Cl13 1.666(7)
C111 Cl14 1.802(8)
C112 Cl15 1.744(6)
C112 Cl16 1.762(6)
C113 Cl17 1.747(9)
C113 Cl18 1.749(10)
